data_7711927
loop_
_publ_author_name
'Zhou, Yue'
'Moorthy, Shruti'
'Wei, Xiao-Qin'
'Singh, Saurabh Kumar'
'Tian, Zhengfang'
'Shao, Dong'

_publ_section_title
;
 A porous cobalt(II)-organic framework exhibiting high room temperature
 proton conductivity and field-induced slow magnetic relaxation.
;
_journal_issue 4
_journal_name_full 'Dalton transactions (Cambridge, England : 2003)'
_journal_page_first 909
_journal_page_last 918
_journal_paper_doi 10.1039/d2dt03383f
_journal_volume 52
_journal_year 2023
_chemical_formula_moiety 'C16 H12 Co N4 O5, 3(H2 O)'
_chemical_formula_sum 'C16 H18 Co N4 O8'
_chemical_formula_weight 453.27
_space_group_crystal_system triclinic
_space_group_IT_number 2
_space_group_name_Hall '-P 1'
_space_group_name_H-M_alt 'P -1'
_atom_sites_solution_hydrogens mixed
_atom_sites_solution_primary iterative
_audit_creation_date 2022-09-20
_audit_creation_method
;
Olex2 1.5
(compiled 2022.04.07 svn.rca3783a0 for OlexSys, GUI svn.r6498)
;
_audit_update_record
;
2022-09-20 deposited with the CCDC.	2022-12-14 downloaded from the CCDC.
;
_cell_angle_alpha 90.342(2)
_cell_angle_beta 103.096(2)
_cell_angle_gamma 104.310(2)
_cell_formula_units_Z 2
_cell_length_a 8.8988(6)
_cell_length_b 9.8033(6)
_cell_length_c 11.4213(7)
_cell_measurement_reflns_used 9934
_cell_measurement_temperature 193
_cell_measurement_theta_max 25.56
_cell_measurement_theta_min 2.43
_cell_volume 938.31(10)
_computing_cell_refinement 'SAINT V8.40B (?, 2016)'
_computing_data_reduction 'SAINT V8.40B (?, 2016)'
_computing_molecular_graphics 'Olex2 1.5 (Dolomanov et al., 2009)'
_computing_publication_material 'Olex2 1.5 (Dolomanov et al., 2009)'
_computing_structure_refinement 'XL  (Sheldrick, 2008)'
_computing_structure_solution 'olex2.solve 1.5 (Bourhis et al., 2015)'
_diffrn_ambient_temperature 193
_diffrn_measured_fraction_theta_full 0.999
_diffrn_measured_fraction_theta_max 0.994
_diffrn_measurement_device_type 'Bruker APEX-II CCD'
_diffrn_measurement_method '\f and \w scans'
_diffrn_radiation_type MoK\a
_diffrn_radiation_wavelength 0.71073
_diffrn_reflns_av_R_equivalents 0.0518
_diffrn_reflns_av_unetI/netI 0.0251
_diffrn_reflns_Laue_measured_fraction_full 0.999
_diffrn_reflns_Laue_measured_fraction_max 0.994
_diffrn_reflns_limit_h_max 10
_diffrn_reflns_limit_h_min -10
_diffrn_reflns_limit_k_max 11
_diffrn_reflns_limit_k_min -11
_diffrn_reflns_limit_l_max 13
_diffrn_reflns_limit_l_min -13
_diffrn_reflns_number 30451
_diffrn_reflns_point_group_measured_fraction_full 0.999
_diffrn_reflns_point_group_measured_fraction_max 0.994
_diffrn_reflns_theta_full 25.242
_diffrn_reflns_theta_max 25.812
_diffrn_reflns_theta_min 2.149
_diffrn_source_current 1.4
_diffrn_source_power 0.07
_diffrn_source_voltage 50.0
_diffrn_standards_number 0
_exptl_absorpt_coefficient_mu 0.968
_exptl_absorpt_correction_T_max 0.7453
_exptl_absorpt_correction_T_min 0.6778
_exptl_absorpt_correction_type multi-scan
_exptl_absorpt_process_details
;
SADABS-2016/2 (Bruker,2016/2) was used for absorption correction.
wR2(int) was 0.1230 before and 0.0618 after correction.
The Ratio of minimum to maximum transmission is 0.9094.
The \l/2 correction factor is Not present.
;
_exptl_crystal_colour 'clear reddish red'
_exptl_crystal_colour_lustre clear
_exptl_crystal_colour_modifier reddish
_exptl_crystal_colour_primary red
_exptl_crystal_density_diffrn 1.604
_exptl_crystal_description block
_exptl_crystal_F_000 466
_exptl_crystal_size_max 0.15
_exptl_crystal_size_mid 0.15
_exptl_crystal_size_min 0.12
_refine_diff_density_max 1.546
_refine_diff_density_min -0.832
_refine_diff_density_rms 0.112
_refine_ls_extinction_method none
_refine_ls_goodness_of_fit_ref 1.041
_refine_ls_hydrogen_treatment constr
_refine_ls_matrix_type full
_refine_ls_number_parameters 232
_refine_ls_number_reflns 3583
_refine_ls_number_restraints 182
_refine_ls_restrained_S_all 1.036
_refine_ls_R_factor_all 0.0749
_refine_ls_R_factor_gt 0.0671
_refine_ls_shift/su_max 0.001
_refine_ls_shift/su_mean 0.000
_refine_ls_structure_factor_coef Fsqd
_refine_ls_weighting_details 'w=1/[\s^2^(Fo^2^)+(0.1048P)^2^+2.8993P] where P=(Fo^2^+2Fc^2^)/3'
_refine_ls_weighting_scheme calc
_refine_ls_wR_factor_gt 0.1810
_refine_ls_wR_factor_ref 0.1886
_reflns_Friedel_coverage 0.000
_reflns_number_gt 3158
_reflns_number_total 3583
_reflns_threshold_expression 'I > 2\s(I)'
_cod_data_source_file d2dt03383f2.cif
_cod_data_source_block 193
_cod_depositor_comments 'Adding full bibliography for 7711924--7711927.cif.'
_cod_database_code 7711927
_shelx_shelxl_version_number 2018/3
_shelx_space_group_comment
;
The symmetry employed for this shelxl refinement is uniquely defined
by the following loop, which should always be used as a source of
symmetry information in preference to the above space-group names.
They are only intended as comments.
;
_shelx_estimated_absorpt_t_max 0.893
_shelx_estimated_absorpt_t_min 0.868
_olex2_refinement_description
;
1. Fixed Uiso
 At 1.2 times of:
  All C(H) groups, {H8A,H8B} of O8, {H7A,H7B} of O7, All N(H) groups
 At 1.5 times of:
  {H3A,H3B} of O3, {H6A,H6B} of O6, {H9B,H9C} of O9
2. Restrained distances
 H9B_$1-H2_$2
 2.1 with sigma of 0.02
 O1-C14 \\sim O1-C14A
 with sigma of 0.02
 O2-C14 \\sim O2A-C14A
 with sigma of 0.02
 N3-C9 \\sim N3A-C9A
 with sigma of 0.02
 N3-C13 \\sim N3A-C13A
 with sigma of 0.02
 N4-C9 \\sim N4A-C9A
 with sigma of 0.02
 N4-C11 \\sim N4A-C11A
 with sigma of 0.02
 C12-C14 \\sim C12A-C14A
 with sigma of 0.04
 C3-C12 \\sim C3A-C12A
 with sigma of 0.02
 C3-C14 \\sim C3A-C14A
 with sigma of 0.02
 C3-C17 \\sim C3A-C17A
 with sigma of 0.02
 C9-C11 \\sim C9A-C11A
 with sigma of 0.04
 C11-C12 \\sim C11A-C12A
 with sigma of 0.02
 C11-C13 \\sim C11A-C13A
 with sigma of 0.02
 C13-C17 \\sim C13A-C17A
 with sigma of 0.04
 C14-C17 \\sim C14A-C17A
 with sigma of 0.04
 C13-C15 \\sim C13A-C15A
 with sigma of 0.02
 C3-C11 \\sim C3A-C11A
 with sigma of 0.04
 C3-C15 \\sim C3A-C15A
 with sigma of 0.04
 C15-C17 \\sim C15A-C17A
 with sigma of 0.02
 C9-C13 \\sim C9A-C13A
 with sigma of 0.04
 C11-C15 \\sim C11A-C15A
 with sigma of 0.04
 O1-O2 \\sim O1-O2A
 with sigma of 0.04
 C12-C13 \\sim C12A-C13A
 with sigma of 0.04
 O1-C3 \\sim O1-C3A
 with sigma of 0.04
 C12-C17 \\sim C12A-C17A
 with sigma of 0.04
 O2-C3 \\sim O2A-C3A
 with sigma of 0.04
 N3-N4 \\sim N3A-N4A
 with sigma of 0.04
 N3-C11 \\sim N3A-C11A
 with sigma of 0.04
 N3-C15 \\sim N3A-C15A
 with sigma of 0.04
 N4-C12 \\sim N4A-C12A
 with sigma of 0.04
 N4-C13 \\sim N4A-C13A
 with sigma of 0.04
3. Uiso/Uaniso restraints and constraints
Uanis(O2) \\sim Ueq, Uanis(N3) \\sim Ueq, Uanis(N4) \\sim Ueq, Uanis(C3) \\sim
Ueq, Uanis(C9) \\sim Ueq, Uanis(C11) \\sim Ueq, Uanis(C12) \\sim Ueq,
Uanis(C13) \\sim Ueq, Uanis(C14) \\sim Ueq, Uanis(C15) \\sim Ueq, Uanis(C17)
\\sim Ueq, Uanis(C14A) \\sim Ueq, Uanis(O2A) \\sim Ueq, Uanis(C3A) \\sim Ueq,
Uanis(C12A) \\sim Ueq, Uanis(C17A) \\sim Ueq, Uanis(C15A) \\sim Ueq,
Uanis(C13A) \\sim Ueq, Uanis(C11A) \\sim Ueq, Uanis(N4A) \\sim Ueq, Uanis(C9A)
\\sim Ueq, Uanis(N3A) \\sim Ueq: with sigma of 0.01 and sigma for terminal
atoms of 0.02
Uanis(O8) \\sim Ueq, Uanis(O7) \\sim Ueq, Uanis(O6) \\sim Ueq: with sigma of
0.01 and sigma for terminal atoms of 0.02
Uanis(O6) \\sim Ueq, Uanis(O8) \\sim Ueq, Uanis(O7) \\sim Ueq: with sigma of
0.01 and sigma for terminal atoms of 0.02
Uanis(O2) = Uanis(N3) = Uanis(N4) = Uanis(C3) = Uanis(C9) = Uanis(C11) =
Uanis(C12) = Uanis(C13) = Uanis(C14) = Uanis(C15) = Uanis(C17) = Uanis(C14A) =
Uanis(O2A) = Uanis(C3A) = Uanis(C12A) = Uanis(C17A) = Uanis(C15A) = Uanis(C13A)
= Uanis(C11A) = Uanis(N4A) = Uanis(C9A) = Uanis(N3A)
Uanis(O8) = Uanis(O7) = Uanis(O6)
Uanis(O6) = Uanis(O8) = Uanis(O7)
4. Others
 Sof(C14A)=Sof(O2A)=Sof(C3A)=Sof(C12A)=Sof(H12A)=Sof(C17A)=Sof(H17A)=Sof(C15A)=
 Sof(H15A)=Sof(C13A)=Sof(C11A)=Sof(N4A)=Sof(C9A)=Sof(H9A)=Sof(N3A)=Sof(H3AA)=1-
 FVAR(1)
 Sof(O2)=Sof(N3)=Sof(H3)=Sof(N4)=Sof(C3)=Sof(C9)=Sof(H9)=Sof(C11)=Sof(C12)=
 Sof(H12)=Sof(C13)=Sof(C14)=Sof(C15)=Sof(H15)=Sof(C17)=Sof(H17)=FVAR(1)
 Fixed Sof: O7(0.5) H7A(0.5) H7B(0.5) O8(0.5) H8A(0.5) H8B(0.5)
5.a Riding coordinates:
 O6(H6A,H6B), O7(H7A,H7B), O8(H8A,H8B)
5.b Free rotating group:
 O9(H9B,H9C)
5.c Rotating group:
 O3(H3A,H3B)
5.d Aromatic/amide H refined with riding coordinates:
 N2(H2), N3(H3), C2(H2A), C5(H5), C9(H9), C10(H10), C12(H12), C15(H15),
 C16(H16), C17(H17), C12A(H12A), C17A(H17A), C15A(H15A), C9A(H9A), N3A(H3AA)
;
_olex2_submission_special_instructions 'No special instructions were received'

loop_
_space_group_symop_operation_xyz
'x, y, z'
'-x, -y, -z'

loop_
_atom_site_label
_atom_site_type_symbol
_atom_site_fract_x
_atom_site_fract_y
_atom_site_fract_z
_atom_site_U_iso_or_equiv
_atom_site_adp_type
_atom_site_occupancy
_atom_site_site_symmetry_order
_atom_site_calc_flag
_atom_site_refinement_flags_posn
_atom_site_refinement_flags_adp
_atom_site_refinement_flags_occupancy
_atom_site_disorder_assembly
_atom_site_disorder_group
Co1 Co 1.00346(7) 0.08413(6) 0.22444(5) 0.0298(2) Uani 1 1 d . . . . .
O1 O 0.8409(3) 0.1264(3) 0.3115(3) 0.0363(7) Uani 1 1 d D . . . .
O2 O 0.6322(7) 0.1228(7) 0.1583(5) 0.0369(6) Uani 0.651(6) 1 d D U P A 1
O3 O 0.8195(4) 0.0144(4) 0.0643(3) 0.0408(8) Uani 1 1 d . . . . .
H3A H 0.743938 0.057473 0.060746 0.061 Uiso 1 1 d R U . . .
H3B H 0.856263 0.039443 0.001936 0.061 Uiso 1 1 d R U . . .
O4 O 1.1191(4) 0.9336(3) 0.1546(3) 0.0375(7) Uani 1 1 d . . . . .
O5 O 0.9542(4) 0.8658(4) 0.2712(3) 0.0445(8) Uani 1 1 d . . . . .
N1 N 1.0903(4) 0.2791(4) 0.1540(3) 0.0332(8) Uani 1 1 d . . . . .
N2 N 1.2273(5) 0.4410(4) 0.0568(4) 0.0376(9) Uani 1 1 d . . . . .
H2 H 1.290479 0.478201 0.009845 0.045 Uiso 1 1 calc R U . . .
N3 N 0.2916(7) 0.1550(8) 0.5752(5) 0.0369(6) Uani 0.651(6) 1 d D U P A 1
H3 H 0.300013 0.165876 0.653107 0.044 Uiso 0.651(6) 1 calc R U P A 1
N4 N 0.1821(10) 0.1296(17) 0.3787(8) 0.0369(6) Uani 0.651(6) 1 d D U P A 1
C1 C 1.0671(5) 0.4096(5) 0.1817(4) 0.0334(9) Uani 1 1 d . . . . .
C2 C 0.9792(6) 0.4491(5) 0.2569(4) 0.0422(11) Uani 1 1 d . . . . .
H2A H 0.923274 0.381644 0.301613 0.051 Uiso 1 1 calc R U . . .
C3 C 0.5975(9) 0.1421(9) 0.3578(6) 0.0369(6) Uani 0.651(6) 1 d D U P A 1
C4 C 1.1529(5) 0.5119(4) 0.1204(4) 0.0293(9) Uani 1 1 d . . . . .
C5 C 0.9759(6) 0.5884(5) 0.2643(4) 0.0403(10) Uani 1 1 d . . . . .
H5 H 0.915465 0.616557 0.314262 0.048 Uiso 1 1 calc R U . . .
C6 C 1.0438(5) 0.8375(5) 0.2096(4) 0.0340(9) Uani 1 1 d . . . . .
C8 C 1.0591(5) 0.6903(5) 0.2003(4) 0.0321(9) Uani 1 1 d . . . . .
C9 C 0.1561(9) 0.1361(9) 0.4873(7) 0.0369(6) Uani 0.651(6) 1 d D U P A 1
H9 H 0.053723 0.128343 0.502369 0.044 Uiso 0.651(6) 1 calc R U P A 1
C10 C 1.1508(5) 0.6529(5) 0.1279(4) 0.0338(9) Uani 1 1 d . . . . .
H10 H 1.209637 0.720992 0.085300 0.041 Uiso 1 1 calc R U . . .
C11 C 0.3435(9) 0.1365(9) 0.3963(7) 0.0369(6) Uani 0.651(6) 1 d D U P A 1
C12 C 0.4362(10) 0.1301(10) 0.3138(8) 0.0369(6) Uani 0.651(6) 1 d D U P A 1
H12 H 0.389761 0.117769 0.229653 0.044 Uiso 0.651(6) 1 calc R U P A 1
C13 C 0.4142(8) 0.1540(10) 0.5199(6) 0.0369(6) Uani 0.651(6) 1 d D U P A 1
C14 C 0.6974(10) 0.1312(13) 0.2688(7) 0.0369(6) Uani 0.651(6) 1 d D U P A 1
C15 C 0.5764(8) 0.1677(9) 0.5643(6) 0.0369(6) Uani 0.651(6) 1 d D U P A 1
H15 H 0.624119 0.182223 0.648202 0.044 Uiso 0.651(6) 1 calc R U P A 1
C16 C 1.1858(5) 0.3044(5) 0.0798(4) 0.0360(10) Uani 1 1 d . . . . .
H16 H 1.221760 0.233302 0.045887 0.043 Uiso 1 1 calc R U . . .
C17 C 0.6647(8) 0.1592(10) 0.4811(6) 0.0369(6) Uani 0.651(6) 1 d D U P A 1
H17 H 0.775337 0.165204 0.508917 0.044 Uiso 0.651(6) 1 calc R U P A 1
O6 O 0.6182(11) 0.7450(11) 0.1731(7) 0.168(3) Uani 1 1 d . U . . .
H6A H 0.553445 0.684412 0.120502 0.252 Uiso 1 1 d R U . . .
H6B H 0.632755 0.820852 0.137622 0.252 Uiso 1 1 d R U . . .
O7 O 0.452(2) 0.500(2) 0.5344(14) 0.168(3) Uani 0.5 1 d . U P B -1
H7A H 0.503876 0.519873 0.480286 0.202 Uiso 0.5 1 d R U P B -1
H7B H 0.469365 0.421793 0.557116 0.202 Uiso 0.5 1 d R U P B -1
O8 O 0.556(2) 0.505(2) 0.2949(14) 0.168(3) Uani 0.5 1 d . U P . .
H8A H 0.643946 0.542212 0.277444 0.202 Uiso 0.5 1 d R U P . .
H8B H 0.486786 0.531722 0.242724 0.202 Uiso 0.5 1 d R U P . .
O9 O 0.5642(6) 0.3741(6) 0.0605(4) 0.0720(12) Uiso 1 1 d G . . . .
H9B H 0.609696 0.422207 0.127107 0.108 Uiso 1 1 d G U . . .
H9C H 0.550466 0.289566 0.079436 0.108 Uiso 1 1 d G U . . .
C14A C 0.7070(17) 0.151(2) 0.2666(12) 0.0369(6) Uani 0.349(6) 1 d D U P A 2
O2A O 0.6551(13) 0.1673(12) 0.1581(10) 0.0369(6) Uani 0.349(6) 1 d D U P A 2
C3A C 0.6116(15) 0.1844(16) 0.3513(11) 0.0369(6) Uani 0.349(6) 1 d D U P A 2
C12A C 0.4468(16) 0.1569(19) 0.3115(14) 0.0369(6) Uani 0.349(6) 1 d D U P A 2
H12A H 0.395064 0.128714 0.229605 0.044 Uiso 0.349(6) 1 calc R U P A 2
C17A C 0.6872(15) 0.2277(18) 0.4709(11) 0.0369(6) Uani 0.349(6) 1 d D U P A 2
H17A H 0.799871 0.243964 0.495020 0.044 Uiso 0.349(6) 1 calc R U P A 2
C15A C 0.6054(13) 0.2478(17) 0.5555(11) 0.0369(6) Uani 0.349(6) 1 d D U P A 2
H15A H 0.658215 0.278106 0.636888 0.044 Uiso 0.349(6) 1 calc R U P A 2
C13A C 0.4411(13) 0.2211(18) 0.5147(11) 0.0369(6) Uani 0.349(6) 1 d D U P A 2
C11A C 0.3597(16) 0.1720(16) 0.3966(11) 0.0369(6) Uani 0.349(6) 1 d D U P A 2
N4A N 0.1948(17) 0.143(3) 0.3854(15) 0.0369(6) Uani 0.349(6) 1 d D U P A 2
C9A C 0.1806(15) 0.1787(16) 0.4936(13) 0.0369(6) Uani 0.349(6) 1 d D U P A 2
H9A H 0.080754 0.172531 0.512758 0.044 Uiso 0.349(6) 1 calc R U P A 2
N3A N 0.3235(12) 0.2251(15) 0.5747(10) 0.0369(6) Uani 0.349(6) 1 d D U P A 2
H3AA H 0.338183 0.252383 0.650921 0.044 Uiso 0.349(6) 1 calc R U P A 2

loop_
_atom_site_aniso_label
_atom_site_aniso_U_11
_atom_site_aniso_U_22
_atom_site_aniso_U_33
_atom_site_aniso_U_23
_atom_site_aniso_U_13
_atom_site_aniso_U_12
Co1 0.0336(4) 0.0283(3) 0.0318(3) 0.0037(2) 0.0125(2) 0.0116(2)
O1 0.0258(15) 0.0465(18) 0.0414(17) 0.0032(14) 0.0115(13) 0.0144(13)
O2 0.0323(9) 0.0491(17) 0.0335(7) 0.0038(10) 0.0110(6) 0.0150(11)
O3 0.0397(18) 0.0481(19) 0.0382(17) -0.0025(14) 0.0132(14) 0.0143(15)
O4 0.0429(18) 0.0379(17) 0.0379(17) -0.0012(13) 0.0178(14) 0.0140(14)
O5 0.054(2) 0.0376(18) 0.051(2) 0.0075(15) 0.0261(17) 0.0165(15)
N1 0.0364(19) 0.0317(18) 0.0311(18) 0.0010(15) 0.0064(15) 0.0094(15)
N2 0.036(2) 0.038(2) 0.042(2) 0.0018(16) 0.0149(16) 0.0100(16)
N3 0.0323(9) 0.0491(17) 0.0335(7) 0.0038(10) 0.0110(6) 0.0150(11)
N4 0.0323(9) 0.0491(17) 0.0335(7) 0.0038(10) 0.0110(6) 0.0150(11)
C1 0.036(2) 0.034(2) 0.029(2) 0.0023(17) 0.0030(17) 0.0090(18)
C2 0.052(3) 0.036(2) 0.044(3) 0.005(2) 0.025(2) 0.009(2)
C3 0.0323(9) 0.0491(17) 0.0335(7) 0.0038(10) 0.0110(6) 0.0150(11)
C4 0.028(2) 0.034(2) 0.026(2) 0.0007(16) 0.0039(16) 0.0088(16)
C5 0.050(3) 0.039(2) 0.038(2) 0.0041(19) 0.020(2) 0.015(2)
C6 0.036(2) 0.031(2) 0.035(2) 0.0030(17) 0.0044(18) 0.0108(18)
C8 0.031(2) 0.033(2) 0.033(2) 0.0010(17) 0.0070(17) 0.0090(17)
C9 0.0323(9) 0.0491(17) 0.0335(7) 0.0038(10) 0.0110(6) 0.0150(11)
C10 0.030(2) 0.037(2) 0.034(2) 0.0017(18) 0.0057(17) 0.0103(18)
C11 0.0323(9) 0.0491(17) 0.0335(7) 0.0038(10) 0.0110(6) 0.0150(11)
C12 0.0323(9) 0.0491(17) 0.0335(7) 0.0038(10) 0.0110(6) 0.0150(11)
C13 0.0323(9) 0.0491(17) 0.0335(7) 0.0038(10) 0.0110(6) 0.0150(11)
C14 0.0323(9) 0.0491(17) 0.0335(7) 0.0038(10) 0.0110(6) 0.0150(11)
C15 0.0323(9) 0.0491(17) 0.0335(7) 0.0038(10) 0.0110(6) 0.0150(11)
C16 0.038(2) 0.031(2) 0.040(2) -0.0018(18) 0.0101(19) 0.0109(18)
C17 0.0323(9) 0.0491(17) 0.0335(7) 0.0038(10) 0.0110(6) 0.0150(11)
O6 0.160(6) 0.201(7) 0.092(4) -0.018(4) 0.023(4) -0.039(5)
O7 0.160(6) 0.201(7) 0.092(4) -0.018(4) 0.023(4) -0.039(5)
O8 0.160(6) 0.201(7) 0.092(4) -0.018(4) 0.023(4) -0.039(5)
C14A 0.0323(9) 0.0491(17) 0.0335(7) 0.0038(10) 0.0110(6) 0.0150(11)
O2A 0.0323(9) 0.0491(17) 0.0335(7) 0.0038(10) 0.0110(6) 0.0150(11)
C3A 0.0323(9) 0.0491(17) 0.0335(7) 0.0038(10) 0.0110(6) 0.0150(11)
C12A 0.0323(9) 0.0491(17) 0.0335(7) 0.0038(10) 0.0110(6) 0.0150(11)
C17A 0.0323(9) 0.0491(17) 0.0335(7) 0.0038(10) 0.0110(6) 0.0150(11)
C15A 0.0323(9) 0.0491(17) 0.0335(7) 0.0038(10) 0.0110(6) 0.0150(11)
C13A 0.0323(9) 0.0491(17) 0.0335(7) 0.0038(10) 0.0110(6) 0.0150(11)
C11A 0.0323(9) 0.0491(17) 0.0335(7) 0.0038(10) 0.0110(6) 0.0150(11)
N4A 0.0323(9) 0.0491(17) 0.0335(7) 0.0038(10) 0.0110(6) 0.0150(11)
C9A 0.0323(9) 0.0491(17) 0.0335(7) 0.0038(10) 0.0110(6) 0.0150(11)
N3A 0.0323(9) 0.0491(17) 0.0335(7) 0.0038(10) 0.0110(6) 0.0150(11)

loop_
_atom_type_symbol
_atom_type_description
_atom_type_scat_dispersion_real
_atom_type_scat_dispersion_imag
_atom_type_scat_source
C C 0.0033 0.0016 'International Tables Vol C Tables 4.2.6.8 and 6.1.1.4'
H H 0.0000 0.0000 'International Tables Vol C Tables 4.2.6.8 and 6.1.1.4'
Co Co 0.3494 0.9721 'International Tables Vol C Tables 4.2.6.8 and 6.1.1.4'
N N 0.0061 0.0033 'International Tables Vol C Tables 4.2.6.8 and 6.1.1.4'
O O 0.0106 0.0060 'International Tables Vol C Tables 4.2.6.8 and 6.1.1.4'

loop_
_geom_angle_atom_site_label_1
_geom_angle_atom_site_label_2
_geom_angle_atom_site_label_3
_geom_angle
_geom_angle_site_symmetry_1
_geom_angle_site_symmetry_3
_geom_angle_publ_flag
O1 Co1 O3 90.40(12) . . ?
O1 Co1 O4 151.29(13) . 1_545 ?
O1 Co1 O5 92.04(13) . 1_545 ?
O1 Co1 N1 102.90(14) . . ?
O1 Co1 N4 92.1(3) . 1_655 ?
O1 Co1 N4A 91.9(4) . 1_655 ?
O3 Co1 O4 84.34(12) . 1_545 ?
O3 Co1 O5 86.79(14) . 1_545 ?
O3 Co1 N4A 176.5(7) . 1_655 ?
O5 Co1 O4 59.55(12) 1_545 1_545 ?
N1 Co1 O3 92.00(13) . . ?
N1 Co1 O4 105.47(13) . 1_545 ?
N1 Co1 O5 165.02(14) . 1_545 ?
N1 Co1 N4A 90.0(8) . 1_655 ?
N4 Co1 O3 174.0(5) 1_655 . ?
N4 Co1 O4 90.8(4) 1_655 1_545 ?
N4 Co1 O5 87.6(5) 1_655 1_545 ?
N4 Co1 N1 92.8(5) 1_655 . ?
N4 Co1 N4A 2.9(13) 1_655 1_655 ?
C14 O1 Co1 129.5(4) . . ?
C14A O1 Co1 128.7(7) . . ?
Co1 O3 H3A 110.6 . . ?
Co1 O3 H3B 109.8 . . ?
H3A O3 H3B 104.2 . . ?
C6 O4 Co1 88.5(3) . 1_565 ?
C6 O5 Co1 91.8(3) . 1_565 ?
C1 N1 Co1 127.6(3) . . ?
C16 N1 Co1 127.2(3) . . ?
C16 N1 C1 105.1(4) . . ?
C4 N2 H2 126.4 . . ?
C16 N2 H2 126.4 . . ?
C16 N2 C4 107.2(4) . . ?
C9 N3 H3 126.3 . . ?
C9 N3 C13 107.4(6) . . ?
C13 N3 H3 126.3 . . ?
C9 N4 Co1 123.5(6) . 1_455 ?
C9 N4 C11 105.6(7) . . ?
C11 N4 Co1 130.2(6) . 1_455 ?
N1 C1 C2 131.4(4) . . ?
N1 C1 C4 108.9(4) . . ?
C2 C1 C4 119.7(4) . . ?
C1 C2 H2A 121.0 . . ?
C5 C2 C1 118.1(4) . . ?
C5 C2 H2A 121.0 . . ?
C12 C3 C14 118.4(6) . . ?
C12 C3 C17 120.7(6) . . ?
C17 C3 C14 121.0(6) . . ?
N2 C4 C1 105.6(4) . . ?
N2 C4 C10 131.9(4) . . ?
C10 C4 C1 122.5(4) . . ?
C2 C5 H5 119.0 . . ?
C2 C5 C8 122.0(4) . . ?
C8 C5 H5 119.0 . . ?
O4 C6 C8 120.6(4) . . ?
O5 C6 O4 120.1(4) . . ?
O5 C6 C8 119.4(4) . . ?
C5 C8 C6 118.5(4) . . ?
C10 C8 C5 120.3(4) . . ?
C10 C8 C6 121.2(4) . . ?
N3 C9 H9 123.8 . . ?
N4 C9 N3 112.4(7) . . ?
N4 C9 H9 123.8 . . ?
C4 C10 C8 117.3(4) . . ?
C4 C10 H10 121.4 . . ?
C8 C10 H10 121.4 . . ?
N4 C11 C12 130.9(7) . . ?
N4 C11 C13 109.2(6) . . ?
C12 C11 C13 120.0(7) . . ?
C3 C12 C11 118.2(7) . . ?
C3 C12 H12 120.9 . . ?
C11 C12 H12 120.9 . . ?
N3 C13 C11 105.3(6) . . ?
N3 C13 C15 132.7(6) . . ?
C15 C13 C11 122.0(6) . . ?
O1 C14 C3 117.3(6) . . ?
O2 C14 O1 124.5(7) . . ?
O2 C14 C3 118.1(6) . . ?
C13 C15 H15 121.6 . . ?
C17 C15 C13 116.9(6) . . ?
C17 C15 H15 121.6 . . ?
N1 C16 N2 113.2(4) . . ?
N1 C16 H16 123.4 . . ?
N2 C16 H16 123.4 . . ?
C3 C17 H17 118.9 . . ?
C15 C17 C3 122.3(6) . . ?
C15 C17 H17 118.9 . . ?
H6A O6 H6B 104.8 . . ?
H7A O7 H7B 103.6 . . ?
H8A O8 H8B 104.9 . . ?
H9B O9 H9C 104.0 . . ?
O1 C14A C3A 118.2(10) . . ?
O2A C14A O1 125.3(11) . . ?
O2A C14A C3A 115.9(11) . . ?
C12A C3A C14A 119.0(10) . . ?
C12A C3A C17A 121.1(10) . . ?
C17A C3A C14A 119.6(10) . . ?
C3A C12A H12A 121.2 . . ?
C3A C12A C11A 117.6(12) . . ?
C11A C12A H12A 121.2 . . ?
C3A C17A H17A 118.7 . . ?
C15A C17A C3A 122.7(11) . . ?
C15A C17A H17A 118.7 . . ?
C17A C15A H15A 122.1 . . ?
C17A C15A C13A 115.8(10) . . ?
C13A C15A H15A 122.1 . . ?
C15A C13A C11A 123.3(10) . . ?
N3A C13A C15A 131.3(10) . . ?
N3A C13A C11A 105.3(9) . . ?
C13A C11A C12A 119.4(11) . . ?
C13A C11A N4A 110.1(10) . . ?
N4A C11A C12A 130.5(11) . . ?
C9A N4A C11A 104.3(11) . . ?
N4A C9A H9A 123.4 . . ?
N4A C9A N3A 113.3(11) . . ?
N3A C9A H9A 123.4 . . ?
C13A N3A H3AA 126.5 . . ?
C9A N3A C13A 107.0(10) . . ?
C9A N3A H3AA 126.5 . . ?

loop_
_geom_bond_atom_site_label_1
_geom_bond_atom_site_label_2
_geom_bond_distance
_geom_bond_site_symmetry_2
_geom_bond_publ_flag
Co1 O1 2.049(3) . ?
Co1 O3 2.137(3) . ?
Co1 O4 2.232(3) 1_545 ?
Co1 O5 2.171(3) 1_545 ?
Co1 N1 2.114(4) . ?
Co1 N4 2.050(8) 1_655 ?
Co1 N4A 2.167(14) 1_655 ?
O1 C14 1.271(8) . ?
O1 C14A 1.268(12) . ?
O2 C14 1.257(8) . ?
O3 H3A 0.8719 . ?
O3 H3B 0.8623 . ?
O4 C6 1.272(6) . ?
O5 C6 1.252(6) . ?
N1 C1 1.391(6) . ?
N1 C16 1.314(6) . ?
N2 H2 0.8800 . ?
N2 C4 1.374(6) . ?
N2 C16 1.342(6) . ?
N3 H3 0.8800 . ?
N3 C9 1.354(9) . ?
N3 C13 1.380(8) . ?
N4 C9 1.316(9) . ?
N4 C11 1.389(9) . ?
C1 C2 1.396(6) . ?
C1 C4 1.397(6) . ?
C2 H2A 0.9500 . ?
C2 C5 1.376(7) . ?
C3 C12 1.384(9) . ?
C3 C14 1.514(8) . ?
C3 C17 1.391(9) . ?
C4 C10 1.389(6) . ?
C5 H5 0.9500 . ?
C5 C8 1.403(6) . ?
C6 C8 1.488(6) . ?
C8 C10 1.390(6) . ?
C9 H9 0.9500 . ?
C10 H10 0.9500 . ?
C11 C12 1.396(8) . ?
C11 C13 1.399(9) . ?
C12 H12 0.9500 . ?
C13 C15 1.389(9) . ?
C15 H15 0.9500 . ?
C15 C17 1.378(9) . ?
C16 H16 0.9500 . ?
C17 H17 0.9500 . ?
O6 H6A 0.8459 . ?
O6 H6B 0.8443 . ?
O7 H7A 0.8479 . ?
O7 H7B 0.8479 . ?
O8 H8A 0.8479 . ?
O8 H8B 0.8446 . ?
O9 H9B 0.8527 . ?
O9 H9C 0.8436 . ?
C14A O2A 1.246(12) . ?
C14A C3A 1.507(13) . ?
C3A C12A 1.389(13) . ?
C3A C17A 1.390(13) . ?
C12A H12A 0.9500 . ?
C12A C11A 1.401(13) . ?
C17A H17A 0.9500 . ?
C17A C15A 1.375(13) . ?
C15A H15A 0.9500 . ?
C15A C13A 1.387(13) . ?
C13A C11A 1.398(13) . ?
C13A N3A 1.382(12) . ?
C11A N4A 1.400(13) . ?
N4A C9A 1.323(13) . ?
C9A H9A 0.9500 . ?
C9A N3A 1.363(13) . ?
N3A H3AA 0.8800 . ?

loop_
_geom_torsion_atom_site_label_1
_geom_torsion_atom_site_label_2
_geom_torsion_atom_site_label_3
_geom_torsion_atom_site_label_4
_geom_torsion
_geom_torsion_site_symmetry_1
_geom_torsion_site_symmetry_2
_geom_torsion_site_symmetry_3
_geom_torsion_site_symmetry_4
_geom_torsion_publ_flag
Co1 O1 C14 O2 -7.2(15) . . . . ?
Co1 O1 C14 C3 170.4(5) . . . . ?
Co1 O1 C14A O2A -7(3) . . . . ?
Co1 O1 C14A C3A -177.9(9) . . . . ?
Co1 O4 C6 O5 -1.2(4) 1_565 . . . ?
Co1 O4 C6 C8 177.9(4) 1_565 . . . ?
Co1 O5 C6 O4 1.3(4) 1_565 . . . ?
Co1 O5 C6 C8 -177.9(4) 1_565 . . . ?
Co1 N1 C1 C2 -2.7(7) . . . . ?
Co1 N1 C1 C4 176.5(3) . . . . ?
Co1 N1 C16 N2 -176.3(3) . . . . ?
Co1 N4 C9 N3 174.3(9) 1_455 . . . ?
Co1 N4 C11 C12 8(2) 1_455 . . . ?
Co1 N4 C11 C13 -172.6(11) 1_455 . . . ?
Co1 N4A C9A N3A -173.5(17) 1_455 . . . ?
O1 C14A C3A C12A -154.6(16) . . . . ?
O1 C14A C3A C17A 19(2) . . . . ?
O4 C6 C8 C5 178.9(4) . . . . ?
O4 C6 C8 C10 -2.5(7) . . . . ?
O5 C6 C8 C5 -1.9(7) . . . . ?
O5 C6 C8 C10 176.7(4) . . . . ?
N1 C1 C2 C5 -178.6(5) . . . . ?
N1 C1 C4 N2 -0.2(5) . . . . ?
N1 C1 C4 C10 178.6(4) . . . . ?
N2 C4 C10 C8 178.8(4) . . . . ?
N3 C13 C15 C17 179.0(9) . . . . ?
N4 C11 C12 C3 179.0(11) . . . . ?
N4 C11 C13 N3 1.0(11) . . . . ?
N4 C11 C13 C15 -178.4(10) . . . . ?
C1 N1 C16 N2 0.1(5) . . . . ?
C1 C2 C5 C8 -0.8(8) . . . . ?
C1 C4 C10 C8 0.3(6) . . . . ?
C2 C1 C4 N2 179.0(4) . . . . ?
C2 C1 C4 C10 -2.1(7) . . . . ?
C2 C5 C8 C6 177.6(5) . . . . ?
C2 C5 C8 C10 -1.1(7) . . . . ?
C4 N2 C16 N1 -0.3(5) . . . . ?
C4 C1 C2 C5 2.4(7) . . . . ?
C5 C8 C10 C4 1.3(6) . . . . ?
C6 C8 C10 C4 -177.3(4) . . . . ?
C9 N3 C13 C11 1.2(9) . . . . ?
C9 N3 C13 C15 -179.6(9) . . . . ?
C9 N4 C11 C12 177.9(9) . . . . ?
C9 N4 C11 C13 -2.7(13) . . . . ?
C11 N4 C9 N3 3.6(13) . . . . ?
C11 C13 C15 C17 -1.8(13) . . . . ?
C12 C3 C14 O1 -172.2(8) . . . . ?
C12 C3 C14 O2 5.5(14) . . . . ?
C12 C3 C17 C15 -1.3(13) . . . . ?
C12 C11 C13 N3 -179.6(8) . . . . ?
C12 C11 C13 C15 1.1(13) . . . . ?
C13 N3 C9 N4 -3.1(11) . . . . ?
C13 C11 C12 C3 -0.3(12) . . . . ?
C13 C15 C17 C3 2.0(13) . . . . ?
C14 C3 C12 C11 178.3(8) . . . . ?
C14 C3 C17 C15 -179.2(8) . . . . ?
C16 N1 C1 C2 -179.1(5) . . . . ?
C16 N1 C1 C4 0.1(5) . . . . ?
C16 N2 C4 C1 0.3(5) . . . . ?
C16 N2 C4 C10 -178.4(5) . . . . ?
C17 C3 C12 C11 0.4(12) . . . . ?
C17 C3 C14 O1 5.7(14) . . . . ?
C17 C3 C14 O2 -176.6(9) . . . . ?
C14A C3A C12A C11A 172.1(15) . . . . ?
C14A C3A C17A C15A -174.1(16) . . . . ?
O2A C14A C3A C12A 34(3) . . . . ?
O2A C14A C3A C17A -152.8(17) . . . . ?
C3A C12A C11A C13A 3(2) . . . . ?
C3A C12A C11A N4A -175(2) . . . . ?
C3A C17A C15A C13A 1(2) . . . . ?
C12A C3A C17A C15A -1(2) . . . . ?
C12A C11A N4A Co1 -8(4) . . . 1_455 ?
C12A C11A N4A C9A -179.4(17) . . . . ?
C17A C3A C12A C11A -1(2) . . . . ?
C17A C15A C13A C11A 2(2) . . . . ?
C17A C15A C13A N3A 177.3(16) . . . . ?
C15A C13A C11A C12A -4(2) . . . . ?
C15A C13A C11A N4A 174.8(19) . . . . ?
C15A C13A N3A C9A -175.3(17) . . . . ?
C13A C11A N4A Co1 173.6(19) . . . 1_455 ?
C13A C11A N4A C9A 2(2) . . . . ?
C11A C13A N3A C9A 0.5(16) . . . . ?
C11A N4A C9A N3A -1(2) . . . . ?
N4A C9A N3A C13A 1(2) . . . . ?
N3A C13A C11A C12A 179.6(14) . . . . ?
N3A C13A C11A N4A -1(2) . . . . ?
